data_1502612
loop_
_publ_author_name
'Zhu, Ming-Kui'
'Zhao, Jun-Feng'
'Loh, Teck-Peng'

_publ_section_title
;
 Palladium-catalyzed C-C bond formation of arylhydrazines with olefins via
 carbon-nitrogen bond cleavage.
;
_journal_issue 23
_journal_name_full 'Organic letters'
_journal_page_first 6308
_journal_page_last 6311
_journal_paper_doi 10.1021/ol202862t
_journal_volume 13
_journal_year 2011
_chemical_formula_moiety 'C21 H16 Cl N3 Pd, C H Cl3'
_chemical_formula_sum 'C22 H17 Cl4 N3 Pd'
_chemical_formula_weight 571.59
_chemical_name_systematic
; 
 ? 
;
_space_group_IT_number 14
_symmetry_cell_setting monoclinic
_symmetry_space_group_name_Hall '-P 2yn'
_symmetry_space_group_name_H-M 'P 1 21/n 1'
_atom_sites_solution_hydrogens geom
_atom_sites_solution_primary direct
_atom_sites_solution_secondary difmap
_audit_creation_method SHELXL-97
_cell_angle_alpha 90.00
_cell_angle_beta 108.728(2)
_cell_angle_gamma 90.00
_cell_formula_units_Z 4
_cell_length_a 8.2973(3)
_cell_length_b 29.0172(10)
_cell_length_c 9.8779(3)
_cell_measurement_reflns_used 9884
_cell_measurement_temperature 103(2)
_cell_measurement_theta_max 31.56
_cell_measurement_theta_min 2.59
_cell_volume 2252.33(13)
_computing_cell_refinement 'Bruker SAINT'
_computing_data_collection 'Bruker APEX2'
_computing_data_reduction 'Bruker SAINT'
_computing_molecular_graphics 'Bruker SHELXTL'
_computing_publication_material 'Bruker SHELXTL'
_computing_structure_refinement 'SHELXL-97 (Sheldrick, 2008)'
_computing_structure_solution 'SHELXS-97 (Sheldrick, 2008)'
_diffrn_ambient_temperature 103(2)
_diffrn_measured_fraction_theta_full 0.983
_diffrn_measured_fraction_theta_max 0.983
_diffrn_measurement_device_type 'Bruker APEX-II CCD'
_diffrn_measurement_method '\f and \w scans'
_diffrn_radiation_monochromator graphite
_diffrn_radiation_source 'fine-focus sealed tube'
_diffrn_radiation_type MoK\a
_diffrn_radiation_wavelength 0.71073
_diffrn_reflns_av_R_equivalents 0.0347
_diffrn_reflns_av_sigmaI/netI 0.0260
_diffrn_reflns_limit_h_max 12
_diffrn_reflns_limit_h_min -12
_diffrn_reflns_limit_k_max 42
_diffrn_reflns_limit_k_min -42
_diffrn_reflns_limit_l_max 14
_diffrn_reflns_limit_l_min -14
_diffrn_reflns_number 43323
_diffrn_reflns_theta_full 31.95
_diffrn_reflns_theta_max 31.95
_diffrn_reflns_theta_min 2.29
_exptl_absorpt_coefficient_mu 1.313
_exptl_absorpt_correction_T_max 0.7980
_exptl_absorpt_correction_T_min 0.6217
_exptl_absorpt_correction_type multi-scan
_exptl_absorpt_process_details sadabs
_exptl_crystal_colour colourless
_exptl_crystal_density_diffrn 1.686
_exptl_crystal_density_method 'not measured'
_exptl_crystal_description block
_exptl_crystal_F_000 1136
_exptl_crystal_size_max 0.40
_exptl_crystal_size_mid 0.40
_exptl_crystal_size_min 0.18
_refine_diff_density_max 0.587
_refine_diff_density_min -0.686
_refine_diff_density_rms 0.087
_refine_ls_extinction_method none
_refine_ls_goodness_of_fit_ref 1.141
_refine_ls_hydrogen_treatment constr
_refine_ls_matrix_type full
_refine_ls_number_parameters 310
_refine_ls_number_reflns 7647
_refine_ls_number_restraints 6
_refine_ls_restrained_S_all 1.141
_refine_ls_R_factor_all 0.0438
_refine_ls_R_factor_gt 0.0355
_refine_ls_shift/su_max 0.004
_refine_ls_shift/su_mean 0.000
_refine_ls_structure_factor_coef Fsqd
_refine_ls_weighting_details 'calc w=1/[\s^2^(Fo^2^)+(0.0215P)^2^+2.5443P] where P=(Fo^2^+2Fc^2^)/3'
_refine_ls_weighting_scheme calc
_refine_ls_wR_factor_gt 0.0717
_refine_ls_wR_factor_ref 0.0755
_reflns_number_gt 6698
_reflns_number_total 7647
_reflns_threshold_expression >2sigma(I)
_cod_data_source_file ol202862t_si_002.cif
_cod_data_source_block ltp212
_cod_depositor_comments
;
The following automatic conversions were performed:

'_symmetry_cell_setting' value 'Monoclinic' changed to 'monoclinic'
according to /home/saulius/struct/CIF-dictionaries/cif_core.dic
dictionary named 'cif_core.dic' version 2.4.1 from 2010-06-29.

Automatic conversion script
Id: cif_fix_values 1715 2011-07-08 13:25:40Z adriana 
;
_cod_original_sg_symbol_H-M P2(1)/n
_cod_database_code 1502612

loop_
_symmetry_equiv_pos_as_xyz
'x, y, z'
'-x+1/2, y+1/2, -z+1/2'
'-x, -y, -z'
'x-1/2, -y-1/2, z-1/2'

loop_
_atom_site_label
_atom_site_type_symbol
_atom_site_fract_x
_atom_site_fract_y
_atom_site_fract_z
_atom_site_U_iso_or_equiv
_atom_site_adp_type
_atom_site_occupancy
_atom_site_symmetry_multiplicity
_atom_site_calc_flag
_atom_site_refinement_flags
_atom_site_disorder_assembly
_atom_site_disorder_group
Pd1 Pd 0.841608(18) 0.924282(5) 0.791756(17) 0.01936(4) Uani 1 1 d . . .
C1 C 1.1624(3) 0.86439(8) 0.6990(3) 0.0305(5) Uani 1 1 d . . .
H1A H 1.1709 0.8768 0.7933 0.046 Uiso 1 1 calc R . .
H1B H 1.2739 0.8660 0.6850 0.046 Uiso 1 1 calc R . .
H1C H 1.1249 0.8322 0.6929 0.046 Uiso 1 1 calc R . .
C2 C 1.0360(3) 0.89209(7) 0.5856(3) 0.0249(4) Uani 1 1 d . . .
C3 C 1.0291(3) 0.88695(8) 0.4419(3) 0.0289(5) Uani 1 1 d . . .
H3 H 1.0958 0.8638 0.4174 0.035 Uiso 1 1 calc R . .
C4 C 0.9280(3) 0.91482(8) 0.3374(3) 0.0284(4) Uani 1 1 d . . .
H4 H 0.9192 0.9101 0.2401 0.034 Uiso 1 1 calc R . .
C5 C 0.8368(3) 0.95077(7) 0.3763(2) 0.0236(4) Uani 1 1 d . . .
C6 C 0.8453(2) 0.95364(6) 0.5199(2) 0.0206(4) Uani 1 1 d . . .
C7 C 0.7634(2) 0.99130(6) 0.5665(2) 0.0203(4) Uani 1 1 d . . .
C8 C 0.6760(3) 1.02463(7) 0.4663(2) 0.0225(4) Uani 1 1 d . . .
C9 C 0.6633(3) 1.01980(7) 0.3195(2) 0.0248(4) Uani 1 1 d . . .
H9 H 0.5999 1.0417 0.2517 0.030 Uiso 1 1 calc R . .
C10 C 0.7408(3) 0.98429(7) 0.2758(2) 0.0256(4) Uani 1 1 d . . .
H10 H 0.7315 0.9816 0.1778 0.031 Uiso 1 1 calc R . .
C11 C 0.6063(3) 1.06224(7) 0.5195(3) 0.0243(4) Uani 1 1 d . . .
H11 H 0.5425 1.0851 0.4559 0.029 Uiso 1 1 calc R . .
C12 C 0.6310(3) 1.06554(7) 0.6624(3) 0.0246(4) Uani 1 1 d . . .
H12 H 0.5875 1.0914 0.6985 0.030 Uiso 1 1 calc R . .
C13 C 0.7211(3) 1.03069(7) 0.7575(2) 0.0227(4) Uani 1 1 d . . .
C14 C 0.7534(3) 1.03581(7) 0.9148(3) 0.0291(4) Uani 1 1 d . . .
H14A H 0.8300 1.0112 0.9659 0.044 Uiso 1 1 calc R . .
H14B H 0.6454 1.0337 0.9349 0.044 Uiso 1 1 calc R . .
H14C H 0.8061 1.0658 0.9466 0.044 Uiso 1 1 calc R . .
C15 C 0.8741(2) 0.85799(6) 0.8348(2) 0.0193(4) Uani 1 1 d . . .
C16 C 0.8067(3) 0.82583(7) 0.7255(2) 0.0236(4) Uani 1 1 d . . .
H16 H 0.7491 0.8363 0.6312 0.028 Uiso 1 1 calc R . .
C17 C 0.8231(3) 0.77886(7) 0.7535(2) 0.0254(4) Uani 1 1 d . . .
H17 H 0.7794 0.7574 0.6780 0.030 Uiso 1 1 calc R . .
C18 C 0.9033(2) 0.76330(7) 0.8919(2) 0.0220(4) Uani 1 1 d . . .
C19 C 0.9106(3) 0.71466(7) 0.9233(3) 0.0280(4) Uani 1 1 d . . .
C20 C 0.9700(3) 0.79471(7) 1.0020(2) 0.0223(4) Uani 1 1 d . . .
H20 H 1.0248 0.7841 1.0967 0.027 Uiso 1 1 calc R . .
C21 C 0.9560(3) 0.84164(7) 0.9727(2) 0.0216(4) Uani 1 1 d . . .
H21 H 1.0031 0.8630 1.0480 0.026 Uiso 1 1 calc R . .
Cl1 Cl 0.68701(7) 0.922929(17) 0.94855(6) 0.02669(10) Uani 1 1 d . . .
C22 C 0.5729(12) 0.8105(4) 0.0495(10) 0.049(4) Uani 0.566(4) 1 d PD A 1
H22 H 0.6421 0.8309 0.0080 0.059 Uiso 0.566(4) 1 calc PR A 1
Cl2 Cl 0.4190(3) 0.84404(8) 0.0868(2) 0.0445(4) Uani 0.566(4) 1 d PD A 1
Cl3 Cl 0.4747(3) 0.76859(8) -0.0772(3) 0.0624(6) Uani 0.566(4) 1 d PD A 1
Cl4 Cl 0.70886(18) 0.78544(9) 0.2057(2) 0.0556(6) Uani 0.566(4) 1 d PD A 1
C22A C 0.5718(9) 0.8114(3) 0.0563(9) 0.020(3) Uani 0.434(4) 1 d PD A 2
H22A H 0.6167 0.8300 -0.0089 0.024 Uiso 0.434(4) 1 calc PR A 2
Cl2A Cl 0.3688(3) 0.83175(12) 0.0489(4) 0.0493(7) Uani 0.434(4) 1 d PD A 2
Cl3A Cl 0.5528(4) 0.75310(8) 0.0026(4) 0.0584(9) Uani 0.434(4) 1 d PD A 2
Cl4A Cl 0.7081(2) 0.81647(13) 0.23312(18) 0.0506(8) Uani 0.434(4) 1 d PD A 2
N1 N 0.9371(2) 0.92281(6) 0.6219(2) 0.0221(3) Uani 1 1 d . . .
N2 N 0.7809(2) 0.99365(6) 0.7091(2) 0.0213(3) Uani 1 1 d . . .
N3 N 0.9128(3) 0.67623(7) 0.9491(3) 0.0380(5) Uani 1 1 d . . .

loop_
_atom_site_aniso_label
_atom_site_aniso_U_11
_atom_site_aniso_U_22
_atom_site_aniso_U_33
_atom_site_aniso_U_23
_atom_site_aniso_U_13
_atom_site_aniso_U_12
Pd1 0.02120(7) 0.01297(6) 0.02467(8) 0.00490(6) 0.00843(5) 0.00171(5)
C1 0.0248(10) 0.0237(10) 0.0456(14) 0.0091(10) 0.0150(9) 0.0059(8)
C2 0.0220(9) 0.0179(9) 0.0384(12) 0.0044(8) 0.0145(8) 0.0008(7)
C3 0.0273(10) 0.0241(10) 0.0406(13) 0.0015(9) 0.0185(9) 0.0047(8)
C4 0.0301(10) 0.0267(10) 0.0339(12) 0.0016(9) 0.0178(9) 0.0019(8)
C5 0.0229(9) 0.0197(9) 0.0314(11) 0.0042(8) 0.0131(8) -0.0001(7)
C6 0.0207(8) 0.0143(8) 0.0299(10) 0.0042(7) 0.0124(7) -0.0003(6)
C7 0.0220(8) 0.0138(8) 0.0284(10) 0.0050(7) 0.0126(8) 0.0000(6)
C8 0.0232(9) 0.0152(8) 0.0314(11) 0.0070(8) 0.0121(8) -0.0012(7)
C9 0.0270(9) 0.0201(9) 0.0294(11) 0.0082(8) 0.0118(8) 0.0006(7)
C10 0.0284(10) 0.0242(10) 0.0269(11) 0.0053(8) 0.0126(8) -0.0005(8)
C11 0.0260(9) 0.0140(8) 0.0350(12) 0.0079(8) 0.0125(8) 0.0013(7)
C12 0.0284(10) 0.0134(8) 0.0350(11) 0.0034(8) 0.0144(8) 0.0015(7)
C13 0.0232(9) 0.0145(8) 0.0314(11) 0.0036(8) 0.0101(8) -0.0006(7)
C14 0.0369(11) 0.0184(9) 0.0321(12) 0.0005(8) 0.0113(9) 0.0017(8)
C15 0.0182(8) 0.0145(8) 0.0258(10) 0.0036(7) 0.0078(7) 0.0005(6)
C16 0.0227(9) 0.0218(9) 0.0235(10) 0.0034(8) 0.0036(7) -0.0013(7)
C17 0.0245(9) 0.0193(9) 0.0302(11) -0.0025(8) 0.0059(8) -0.0043(7)
C18 0.0208(8) 0.0148(8) 0.0320(11) 0.0032(7) 0.0108(8) -0.0004(6)
C19 0.0272(10) 0.0208(9) 0.0369(13) 0.0012(9) 0.0113(9) -0.0017(8)
C20 0.0221(9) 0.0192(9) 0.0256(10) 0.0062(7) 0.0078(7) 0.0042(7)
C21 0.0236(9) 0.0167(8) 0.0233(10) 0.0005(7) 0.0061(7) 0.0025(7)
Cl1 0.0344(2) 0.0197(2) 0.0307(3) 0.00745(19) 0.0170(2) 0.00683(19)
C22 0.046(6) 0.048(7) 0.068(7) 0.002(5) 0.039(5) 0.002(5)
Cl2 0.0454(11) 0.0467(9) 0.0467(10) -0.0032(7) 0.0220(8) 0.0143(7)
Cl3 0.0702(12) 0.0537(10) 0.0758(14) -0.0278(10) 0.0409(11) -0.0110(9)
Cl4 0.0378(6) 0.0695(15) 0.0647(10) 0.0354(10) 0.0236(6) 0.0130(7)
C22A 0.012(4) 0.020(5) 0.020(4) 0.005(3) -0.006(3) -0.002(3)
Cl2A 0.0301(10) 0.0574(17) 0.0608(18) 0.0313(13) 0.0149(10) 0.0160(9)
Cl3A 0.0602(15) 0.0407(11) 0.096(2) -0.0259(12) 0.0549(16) -0.0214(10)
Cl4A 0.0311(7) 0.083(2) 0.0312(8) 0.0042(9) 0.0013(6) -0.0100(9)
N1 0.0216(7) 0.0156(7) 0.0316(9) 0.0059(7) 0.0118(7) 0.0005(6)
N2 0.0233(8) 0.0139(7) 0.0284(9) 0.0038(6) 0.0106(7) -0.0003(6)
N3 0.0443(12) 0.0190(9) 0.0506(14) 0.0034(9) 0.0151(10) -0.0028(8)

loop_
_atom_type_symbol
_atom_type_description
_atom_type_scat_dispersion_real
_atom_type_scat_dispersion_imag
_atom_type_scat_source
C C 0.0033 0.0016 'International Tables Vol C Tables 4.2.6.8 and 6.1.1.4'
H H 0.0000 0.0000 'International Tables Vol C Tables 4.2.6.8 and 6.1.1.4'
N N 0.0061 0.0033 'International Tables Vol C Tables 4.2.6.8 and 6.1.1.4'
Cl Cl 0.1484 0.1585 'International Tables Vol C Tables 4.2.6.8 and 6.1.1.4'
Pd Pd -0.9988 1.0072 'International Tables Vol C Tables 4.2.6.8 and 6.1.1.4'

loop_
_geom_angle_atom_site_label_1
_geom_angle_atom_site_label_2
_geom_angle_atom_site_label_3
_geom_angle
C15 Pd1 N1 95.35(7)
C15 Pd1 N2 170.50(8)
N1 Pd1 N2 79.47(7)
C15 Pd1 Cl1 84.58(6)
N1 Pd1 Cl1 169.22(5)
N2 Pd1 Cl1 99.01(5)
C2 C1 H1A 109.5
C2 C1 H1B 109.5
H1A C1 H1B 109.5
C2 C1 H1C 109.5
H1A C1 H1C 109.5
H1B C1 H1C 109.5
N1 C2 C3 120.7(2)
N1 C2 C1 120.0(2)
C3 C2 C1 119.25(19)
C4 C3 C2 121.0(2)
C4 C3 H3 119.5
C2 C3 H3 119.5
C3 C4 C5 118.9(2)
C3 C4 H4 120.5
C5 C4 H4 120.5
C6 C5 C4 117.57(19)
C6 C5 C10 119.81(19)
C4 C5 C10 122.6(2)
N1 C6 C5 122.53(18)
N1 C6 C7 117.76(19)
C5 C6 C7 119.63(18)
N2 C7 C8 123.34(18)
N2 C7 C6 117.50(17)
C8 C7 C6 119.11(19)
C7 C8 C11 116.7(2)
C7 C8 C9 120.05(19)
C11 C8 C9 123.27(19)
C10 C9 C8 120.7(2)
C10 C9 H9 119.7
C8 C9 H9 119.7
C9 C10 C5 120.6(2)
C9 C10 H10 119.7
C5 C10 H10 119.7
C12 C11 C8 119.75(19)
C12 C11 H11 120.1
C8 C11 H11 120.1
C11 C12 C13 120.52(19)
C11 C12 H12 119.7
C13 C12 H12 119.7
N2 C13 C12 120.9(2)
N2 C13 C14 119.26(18)
C12 C13 C14 119.84(19)
C13 C14 H14A 109.5
C13 C14 H14B 109.5
H14A C14 H14B 109.5
C13 C14 H14C 109.5
H14A C14 H14C 109.5
H14B C14 H14C 109.5
C21 C15 C16 118.33(18)
C21 C15 Pd1 122.18(15)
C16 C15 Pd1 119.43(15)
C17 C16 C15 120.8(2)
C17 C16 H16 119.6
C15 C16 H16 119.6
C16 C17 C18 120.0(2)
C16 C17 H17 120.0
C18 C17 H17 120.0
C17 C18 C20 120.08(18)
C17 C18 C19 120.2(2)
C20 C18 C19 119.6(2)
N3 C19 C18 178.3(3)
C21 C20 C18 119.59(19)
C21 C20 H20 120.2
C18 C20 H20 120.2
C20 C21 C15 121.22(19)
C20 C21 H21 119.4
C15 C21 H21 119.4
Cl2 C22 Cl3 109.7(5)
Cl2 C22 Cl4 110.8(6)
Cl3 C22 Cl4 111.2(6)
Cl2 C22 H22 108.3
Cl3 C22 H22 108.3
Cl4 C22 H22 108.3
Cl4A C22A Cl3A 110.3(4)
Cl4A C22A Cl2A 108.3(5)
Cl3A C22A Cl2A 108.5(5)
Cl4A C22A H22A 109.9
Cl3A C22A H22A 109.9
Cl2A C22A H22A 109.9
C2 N1 C6 118.64(19)
C2 N1 Pd1 131.15(14)
C6 N1 Pd1 108.23(13)
C13 N2 C7 118.66(17)
C13 N2 Pd1 132.82(14)
C7 N2 Pd1 106.02(12)

loop_
_geom_bond_atom_site_label_1
_geom_bond_atom_site_label_2
_geom_bond_distance
Pd1 C15 1.9698(19)
Pd1 N1 2.0735(18)
Pd1 N2 2.1700(16)
Pd1 Cl1 2.3068(5)
C1 C2 1.499(3)
C1 H1A 0.9800
C1 H1B 0.9800
C1 H1C 0.9800
C2 N1 1.337(3)
C2 C3 1.409(3)
C3 C4 1.367(3)
C3 H3 0.9500
C4 C5 1.413(3)
C4 H4 0.9500
C5 C6 1.399(3)
C5 C10 1.435(3)
C6 N1 1.379(3)
C6 C7 1.438(3)
C7 N2 1.370(3)
C7 C8 1.407(3)
C8 C11 1.413(3)
C8 C9 1.426(3)
C9 C10 1.356(3)
C9 H9 0.9500
C10 H10 0.9500
C11 C12 1.363(3)
C11 H11 0.9500
C12 C13 1.419(3)
C12 H12 0.9500
C13 N2 1.335(3)
C13 C14 1.497(3)
C14 H14A 0.9800
C14 H14B 0.9800
C14 H14C 0.9800
C15 C21 1.396(3)
C15 C16 1.400(3)
C16 C17 1.388(3)
C16 H16 0.9500
C17 C18 1.390(3)
C17 H17 0.9500
C18 C20 1.391(3)
C18 C19 1.442(3)
C19 N3 1.143(3)
C20 C21 1.389(3)
C20 H20 0.9500
C21 H21 0.9500
C22 Cl2 1.736(9)
C22 Cl3 1.748(9)
C22 Cl4 1.751(10)
C22 H22 1.0000
C22A Cl4A 1.756(7)
C22A Cl3A 1.764(8)
C22A Cl2A 1.764(8)
C22A H22A 1.0000
